data_4316977
loop_
_publ_author_name
'Xiao-Ping Zhou'
'Zhengtao Xu'
'Jun He'
'Matthias Zeller'
'Allen D. Hunter'
'Rodolphe Cl\'erac'
'Corine Mathoni\`ere'
'Stephen Sin-Yin Chui'
'Chi-Ming Che'

_publ_section_title
;
 Coordination Networks from Cu Cations and
 Tetrakis(methylthio)benzenedicarboxylic Acid: Tunable Bonding Patterns
 and Selective Sensing for NH3 Gas
;
_journal_name_full 'Inorganic Chemistry'
_journal_page_first 10191
_journal_page_last 10198
_journal_paper_doi 10.1021/ic101501p
_journal_volume 49
_journal_year 2010
_chemical_formula_moiety 'C12 H13 Cu O4 S4, 2(C6 H7 O2 S2)'
_chemical_formula_sum 'C24 H27 Cu O8 S8'
_chemical_formula_weight 763.57
_chemical_name_systematic
; 
 ? 
;
_space_group_IT_number 2
_symmetry_cell_setting triclinic
_symmetry_space_group_name_Hall '-P 1'
_symmetry_space_group_name_H-M 'P -1'
_atom_sites_solution_hydrogens geom
_atom_sites_solution_primary direct
_atom_sites_solution_secondary difmap
_audit_creation_method SHELXL-97
_cell_angle_alpha 91.9520(10)
_cell_angle_beta 110.5190(10)
_cell_angle_gamma 109.6060(10)
_cell_formula_units_Z 2
_cell_length_a 9.6326(7)
_cell_length_b 13.4328(10)
_cell_length_c 13.4775(10)
_cell_measurement_reflns_used 9907
_cell_measurement_temperature 100(2)
_cell_measurement_theta_max 31.8235
_cell_measurement_theta_min 2.352
_cell_volume 1515.65(19)
_computing_cell_refinement 'Apex2 v2.1-4'
_computing_data_collection 'Apex2 v2.1-4 (Bruker, 2007)'
_computing_data_reduction 'Apex2 v2.1-4'
_computing_molecular_graphics 'SHELXTL 6.14'
_computing_publication_material 'SHELXTL 6.14'
_computing_structure_refinement 'SHELXTL 6.14'
_computing_structure_solution 'SHELXTL 6.14 (Bruker, 2000-2003)'
_diffrn_ambient_temperature 100(2)
_diffrn_measured_fraction_theta_full 0.988
_diffrn_measured_fraction_theta_max 0.988
_diffrn_measurement_device_type 'Bruker AXS SMART APEX CCD diffractometer'
_diffrn_measurement_method '\w scans'
_diffrn_radiation_monochromator graphite
_diffrn_radiation_source 'fine-focus sealed tube'
_diffrn_radiation_type MoK\a
_diffrn_radiation_wavelength 0.71073
_diffrn_reflns_av_R_equivalents 0.0187
_diffrn_reflns_av_sigmaI/netI 0.0261
_diffrn_reflns_limit_h_max 12
_diffrn_reflns_limit_h_min -12
_diffrn_reflns_limit_k_max 17
_diffrn_reflns_limit_k_min -17
_diffrn_reflns_limit_l_max 17
_diffrn_reflns_limit_l_min -17
_diffrn_reflns_number 15334
_diffrn_reflns_theta_full 28.28
_diffrn_reflns_theta_max 28.28
_diffrn_reflns_theta_min 1.64
_diffrn_standards_number 0
_exptl_absorpt_coefficient_mu 1.318
_exptl_absorpt_correction_T_max 0.639
_exptl_absorpt_correction_T_min 0.464
_exptl_absorpt_correction_type multi-scan
_exptl_absorpt_process_details 'SADABS (Sheldrick, 2007)'
_exptl_crystal_colour yellow
_exptl_crystal_density_diffrn 1.673
_exptl_crystal_density_method 'not measured'
_exptl_crystal_description block
_exptl_crystal_F_000 784
_exptl_crystal_size_max 0.70
_exptl_crystal_size_mid 0.50
_exptl_crystal_size_min 0.34
_refine_diff_density_max 0.552
_refine_diff_density_min -0.499
_refine_diff_density_rms 0.067
_refine_ls_extinction_method none
_refine_ls_goodness_of_fit_ref 1.034
_refine_ls_hydrogen_treatment constr
_refine_ls_matrix_type full
_refine_ls_number_parameters 381
_refine_ls_number_reflns 7421
_refine_ls_number_restraints 0
_refine_ls_restrained_S_all 1.034
_refine_ls_R_factor_all 0.0282
_refine_ls_R_factor_gt 0.0255
_refine_ls_shift/su_max 0.002
_refine_ls_shift/su_mean 0.000
_refine_ls_structure_factor_coef Fsqd
_refine_ls_weighting_details 'calc w=1/[\s^2^(Fo^2^)+(0.0312P)^2^+1.0070P] where P=(Fo^2^+2Fc^2^)/3'
_refine_ls_weighting_scheme calc
_refine_ls_wR_factor_gt 0.0646
_refine_ls_wR_factor_ref 0.0663
_reflns_number_gt 6851
_reflns_number_total 7421
_reflns_threshold_expression I>2\s(I)
_cod_data_source_file ic101501p_si_002_1.cif
_cod_data_source_block 1
_cod_depositor_comments
;
The following automatic conversions were performed:

'_symmetry_cell_setting' value 'Triclinic' changed to 'triclinic'
according to the built-in table from CIF Core dictionary named
'cif_core.dic' version 2.4.1 from 2010-06-29.

Automatic conversion script
Id: cif_fix_values 1646 2011-03-28 12:23:43Z adriana 
;
_cod_database_code 4316977

loop_
_symmetry_equiv_pos_as_xyz
'x, y, z'
'-x, -y, -z'

loop_
_atom_site_label
_atom_site_type_symbol
_atom_site_fract_x
_atom_site_fract_y
_atom_site_fract_z
_atom_site_U_iso_or_equiv
_atom_site_adp_type
_atom_site_occupancy
_atom_site_symmetry_multiplicity
_atom_site_calc_flag
_atom_site_refinement_flags
_atom_site_disorder_assembly
_atom_site_disorder_group
C1 C 0.62645(18) 0.46200(12) 0.53543(12) 0.0121(3) Uani 1 1 d . . .
C2 C 0.52286(18) 0.43869(12) 0.42709(12) 0.0115(3) Uani 1 1 d . . .
C3 C 0.39778(18) 0.47623(12) 0.39056(12) 0.0118(3) Uani 1 1 d . . .
C4 C 0.54760(18) 0.37336(12) 0.34601(12) 0.0125(3) Uani 1 1 d . . .
C5 C 0.9594(2) 0.52919(15) 0.61572(15) 0.0218(3) Uani 1 1 d . . .
H5A H 0.9580 0.5667 0.5545 0.033 Uiso 1 1 calc R . .
H5B H 1.0536 0.5095 0.6401 0.033 Uiso 1 1 calc R . .
H5C H 0.9631 0.5763 0.6745 0.033 Uiso 1 1 calc R . .
C6 C 0.3771(2) 0.56901(15) 0.21208(14) 0.0225(4) Uani 1 1 d . . .
H6A H 0.3855 0.6308 0.2578 0.034 Uiso 1 1 calc R . .
H6B H 0.3164 0.5696 0.1368 0.034 Uiso 1 1 calc R . .
H6C H 0.4843 0.5730 0.2207 0.034 Uiso 1 1 calc R . .
C13 C 0.89560(17) 0.90200(11) 0.43293(12) 0.0097(3) Uani 1 1 d . . .
C14 C 1.03461(17) 0.96089(12) 0.41658(11) 0.0097(3) Uani 1 1 d . . .
C17 C 0.8339(2) 0.68709(13) 0.43385(14) 0.0183(3) Uani 1 1 d . . .
H17A H 0.9481 0.7076 0.4494 0.027 Uiso 1 1 calc R . .
H17B H 0.7765 0.6130 0.3953 0.027 Uiso 1 1 calc R . .
H17C H 0.8180 0.6928 0.5014 0.027 Uiso 1 1 calc R . .
C18 C 1.2285(2) 0.86263(14) 0.37644(14) 0.0203(3) Uani 1 1 d . . .
H18A H 1.3202 0.9178 0.4330 0.030 Uiso 1 1 calc R . .
H18B H 1.2639 0.8365 0.3245 0.030 Uiso 1 1 calc R . .
H18C H 1.1807 0.8028 0.4086 0.030 Uiso 1 1 calc R . .
C19 C 0.57411(17) 0.61219(11) 0.02531(12) 0.0098(3) Uani 1 1 d . . .
C20 C 0.65919(17) 0.54768(12) 0.07350(11) 0.0099(3) Uani 1 1 d . . .
C21 C 0.58507(17) 0.43567(12) 0.04650(11) 0.0096(3) Uani 1 1 d . . .
C22 C 0.67975(17) 0.36330(11) 0.08479(12) 0.0107(3) Uani 1 1 d . . .
C23 C 0.7486(2) 0.78595(14) -0.04600(14) 0.0200(3) Uani 1 1 d . . .
H23A H 0.8274 0.7522 -0.0355 0.030 Uiso 1 1 calc R . .
H23B H 0.8013 0.8638 -0.0380 0.030 Uiso 1 1 calc R . .
H23C H 0.6649 0.7580 -0.1182 0.030 Uiso 1 1 calc R . .
C24 C 0.9827(2) 0.59660(14) 0.10826(15) 0.0209(3) Uani 1 1 d . . .
H24A H 0.9631 0.5211 0.0869 0.031 Uiso 1 1 calc R . .
H24B H 1.0945 0.6338 0.1567 0.031 Uiso 1 1 calc R . .
H24C H 0.9598 0.6303 0.0442 0.031 Uiso 1 1 calc R . .
Cu1 Cu 0.85773(2) 0.775801(15) 0.216129(15) 0.01302(5) Uani 1 1 d . . .
O1 O 0.63422(13) 0.42957(9) 0.29938(9) 0.0143(2) Uani 1 1 d . . .
H1 H 0.6423 0.3888 0.2549 0.021 Uiso 1 1 calc R . .
O2 O 0.48595(14) 0.27457(9) 0.32903(9) 0.0160(2) Uani 1 1 d . . .
O7 O 0.68897(13) 0.32954(9) 0.17301(9) 0.0141(2) Uani 1 1 d . . .
O8 O 0.73914(14) 0.34102(9) 0.02395(9) 0.0155(2) Uani 1 1 d . . .
S1 S 0.78075(5) 0.40914(3) 0.57519(3) 0.01515(8) Uani 1 1 d . . .
S2 S 0.27595(5) 0.44651(3) 0.25080(3) 0.01575(8) Uani 1 1 d . . .
S5 S 0.75843(4) 0.77595(3) 0.35119(3) 0.01195(8) Uani 1 1 d . . .
S6 S 1.08095(4) 0.91970(3) 0.30809(3) 0.01077(7) Uani 1 1 d . . .
S7 S 0.66001(4) 0.75595(3) 0.05392(3) 0.01200(8) Uani 1 1 d . . .
S8 S 0.85406(4) 0.60498(3) 0.17674(3) 0.01170(8) Uani 1 1 d . . .
C15 C 0.86181(17) 0.94100(12) 0.51556(12) 0.0098(3) Uani 1 1 d . . .
C16 C 0.71010(18) 0.87873(12) 0.53223(12) 0.0115(3) Uani 1 1 d . . .
O5 O 0.73134(13) 0.81030(9) 0.59833(9) 0.0159(2) Uani 1 1 d . . .
H5D H 0.6519 0.7864 0.6154 0.024 Uiso 1 1 calc R . .
O6 O 0.58794(13) 0.89407(10) 0.48950(9) 0.0175(2) Uani 1 1 d . . .
C7 C 0.65421(19) 0.02489(12) 0.07876(13) 0.0143(3) Uani 1 1 d . . .
C8 C 0.5201(2) -0.02308(12) 0.10433(13) 0.0147(3) Uani 1 1 d . . .
C9 C 0.36801(19) -0.04756(12) 0.02517(13) 0.0145(3) Uani 1 1 d . . .
C10 C 0.2221(2) -0.09716(13) 0.05257(14) 0.0187(3) Uani 1 1 d . . .
C11 C 0.8869(3) 0.15841(17) 0.27046(18) 0.0365(5) Uani 1 1 d . . .
H11A H 0.8415 0.1271 0.3220 0.055 Uiso 1 1 calc R . .
H11B H 0.8353 0.2069 0.2365 0.055 Uiso 1 1 calc R . .
H11C H 1.0018 0.1986 0.3081 0.055 Uiso 1 1 calc R . .
C12A C 0.5117(3) 0.05295(16) 0.29369(16) 0.0283(4) Uani 1 1 d . . .
H12A H 0.4021 0.0491 0.2558 0.042 Uiso 1 1 calc R . .
H12B H 0.5868 0.1208 0.2882 0.042 Uiso 1 1 calc R . .
H12C H 0.5311 0.0490 0.3696 0.042 Uiso 1 1 calc R . .
O3 O 0.15096(16) -0.20336(10) 0.02905(12) 0.0262(3) Uani 1 1 d . . .
H3 H 0.2022 -0.2291 0.0036 0.039 Uiso 1 1 calc R . .
O4 O 0.17138(16) -0.04394(10) 0.09323(11) 0.0251(3) Uani 1 1 d . . .
S3 S 0.85437(5) 0.05333(4) 0.16934(4) 0.02092(9) Uani 1 1 d . . .
S4 S 0.53941(5) -0.05845(3) 0.23338(3) 0.01950(9) Uani 1 1 d . . .

loop_
_atom_site_aniso_label
_atom_site_aniso_U_11
_atom_site_aniso_U_22
_atom_site_aniso_U_33
_atom_site_aniso_U_23
_atom_site_aniso_U_13
_atom_site_aniso_U_12
C1 0.0126(7) 0.0111(7) 0.0146(7) 0.0029(5) 0.0069(6) 0.0049(6)
C2 0.0134(7) 0.0094(6) 0.0124(7) 0.0010(5) 0.0072(6) 0.0028(5)
C3 0.0123(7) 0.0113(7) 0.0105(7) 0.0016(5) 0.0044(5) 0.0026(6)
C4 0.0124(7) 0.0142(7) 0.0115(7) 0.0019(5) 0.0046(6) 0.0057(6)
C5 0.0159(8) 0.0243(9) 0.0277(9) 0.0088(7) 0.0094(7) 0.0091(7)
C6 0.0222(8) 0.0305(10) 0.0177(8) 0.0113(7) 0.0099(7) 0.0101(7)
C13 0.0097(6) 0.0071(6) 0.0100(6) 0.0006(5) 0.0022(5) 0.0020(5)
C14 0.0104(6) 0.0097(6) 0.0095(6) 0.0011(5) 0.0042(5) 0.0042(5)
C17 0.0249(8) 0.0110(7) 0.0199(8) 0.0038(6) 0.0098(7) 0.0064(6)
C18 0.0162(8) 0.0205(8) 0.0255(9) 0.0001(7) 0.0054(7) 0.0114(7)
C19 0.0120(7) 0.0076(6) 0.0106(6) 0.0006(5) 0.0054(5) 0.0036(5)
C20 0.0093(6) 0.0111(7) 0.0088(6) 0.0007(5) 0.0031(5) 0.0036(5)
C21 0.0118(7) 0.0107(7) 0.0088(6) 0.0014(5) 0.0054(5) 0.0056(5)
C22 0.0097(6) 0.0078(6) 0.0122(7) 0.0002(5) 0.0021(5) 0.0027(5)
C23 0.0244(8) 0.0160(8) 0.0166(8) 0.0045(6) 0.0093(7) 0.0022(7)
C24 0.0149(7) 0.0192(8) 0.0311(9) 0.0008(7) 0.0126(7) 0.0056(6)
Cu1 0.01298(10) 0.01103(9) 0.01141(9) -0.00204(7) 0.00315(7) 0.00207(7)
O1 0.0184(5) 0.0117(5) 0.0154(5) 0.0009(4) 0.0110(4) 0.0041(4)
O2 0.0203(6) 0.0106(5) 0.0197(6) 0.0016(4) 0.0128(5) 0.0037(4)
O7 0.0189(5) 0.0153(5) 0.0125(5) 0.0044(4) 0.0073(4) 0.0103(4)
O8 0.0204(6) 0.0161(5) 0.0173(5) 0.0042(4) 0.0114(5) 0.0111(5)
S1 0.01626(18) 0.01660(18) 0.01587(18) 0.00317(14) 0.00588(15) 0.01031(15)
S2 0.01488(18) 0.01961(19) 0.01055(17) -0.00051(14) 0.00312(14) 0.00592(15)
S5 0.01104(16) 0.00888(16) 0.01268(17) -0.00131(13) 0.00443(13) 0.00022(13)
S6 0.01018(16) 0.01050(16) 0.01126(16) -0.00069(13) 0.00480(13) 0.00290(13)
S7 0.01263(17) 0.00735(16) 0.01359(17) 0.00014(13) 0.00292(14) 0.00316(13)
S8 0.00971(16) 0.01049(16) 0.01207(16) 0.00000(13) 0.00158(13) 0.00327(13)
C15 0.0081(6) 0.0097(6) 0.0112(6) 0.0027(5) 0.0035(5) 0.0030(5)
C16 0.0115(7) 0.0098(7) 0.0115(7) -0.0020(5) 0.0051(5) 0.0014(5)
O5 0.0151(5) 0.0146(5) 0.0214(6) 0.0070(4) 0.0114(5) 0.0047(4)
O6 0.0113(5) 0.0215(6) 0.0194(6) 0.0042(5) 0.0061(4) 0.0056(5)
C7 0.0143(7) 0.0120(7) 0.0176(7) 0.0028(6) 0.0056(6) 0.0065(6)
C8 0.0210(8) 0.0125(7) 0.0147(7) 0.0044(6) 0.0088(6) 0.0091(6)
C9 0.0168(7) 0.0108(7) 0.0200(8) 0.0036(6) 0.0107(6) 0.0061(6)
C10 0.0195(8) 0.0166(8) 0.0257(9) 0.0078(6) 0.0133(7) 0.0085(6)
C11 0.0281(10) 0.0284(10) 0.0368(11) -0.0092(9) -0.0081(9) 0.0143(9)
C12A 0.0426(11) 0.0274(10) 0.0229(9) 0.0033(7) 0.0175(8) 0.0178(9)
O3 0.0256(7) 0.0142(6) 0.0504(9) 0.0077(6) 0.0268(6) 0.0084(5)
O4 0.0288(7) 0.0211(6) 0.0368(7) 0.0062(5) 0.0218(6) 0.0130(5)
S3 0.01542(19) 0.0209(2) 0.0247(2) 0.00433(16) 0.00260(16) 0.00990(16)
S4 0.0290(2) 0.0198(2) 0.01654(19) 0.00776(15) 0.01159(17) 0.01384(17)

loop_
_atom_type_symbol
_atom_type_description
_atom_type_scat_dispersion_real
_atom_type_scat_dispersion_imag
_atom_type_scat_source
C C 0.0033 0.0016 'International Tables Vol C Tables 4.2.6.8 and 6.1.1.4'
H H 0.0000 0.0000 'International Tables Vol C Tables 4.2.6.8 and 6.1.1.4'
O O 0.0106 0.0060 'International Tables Vol C Tables 4.2.6.8 and 6.1.1.4'
S S 0.1246 0.1234 'International Tables Vol C Tables 4.2.6.8 and 6.1.1.4'
Cu Cu 0.3201 1.2651 'International Tables Vol C Tables 4.2.6.8 and 6.1.1.4'

loop_
_geom_angle_atom_site_label_1
_geom_angle_atom_site_label_2
_geom_angle_atom_site_label_3
_geom_angle
_geom_angle_site_symmetry_1
_geom_angle_site_symmetry_3
_geom_angle_publ_flag
C2 C1 C3 118.80(14) . 2_666 ?
C2 C1 S1 118.88(11) . . ?
C3 C1 S1 122.29(12) 2_666 . ?
C3 C2 C1 121.92(13) . . ?
C3 C2 C4 118.36(13) . . ?
C1 C2 C4 119.71(13) . . ?
C2 C3 C1 119.27(14) . 2_666 ?
C2 C3 S2 118.93(11) . . ?
C1 C3 S2 121.79(12) 2_666 . ?
O2 C4 O1 125.56(14) . . ?
O2 C4 C2 120.31(13) . . ?
O1 C4 C2 114.13(13) . . ?
S1 C5 H5A 109.5 . . ?
S1 C5 H5B 109.5 . . ?
H5A C5 H5B 109.5 . . ?
S1 C5 H5C 109.5 . . ?
H5A C5 H5C 109.5 . . ?
H5B C5 H5C 109.5 . . ?
S2 C6 H6A 109.5 . . ?
S2 C6 H6B 109.5 . . ?
H6A C6 H6B 109.5 . . ?
S2 C6 H6C 109.5 . . ?
H6A C6 H6C 109.5 . . ?
H6B C6 H6C 109.5 . . ?
C15 C13 C14 120.29(13) . . ?
C15 C13 S5 117.84(11) . . ?
C14 C13 S5 121.86(11) . . ?
C15 C14 C13 118.94(13) 2_776 . ?
C15 C14 S6 118.07(11) 2_776 . ?
C13 C14 S6 122.91(11) . . ?
S5 C17 H17A 109.5 . . ?
S5 C17 H17B 109.5 . . ?
H17A C17 H17B 109.5 . . ?
S5 C17 H17C 109.5 . . ?
H17A C17 H17C 109.5 . . ?
H17B C17 H17C 109.5 . . ?
S6 C18 H18A 109.5 . . ?
S6 C18 H18B 109.5 . . ?
H18A C18 H18B 109.5 . . ?
S6 C18 H18C 109.5 . . ?
H18A C18 H18C 109.5 . . ?
H18B C18 H18C 109.5 . . ?
C21 C19 C20 119.96(13) 2_665 . ?
C21 C19 S7 117.32(11) 2_665 . ?
C20 C19 S7 122.71(11) . . ?
C21 C20 C19 119.68(13) . . ?
C21 C20 S8 118.79(11) . . ?
C19 C20 S8 121.32(11) . . ?
C19 C21 C20 120.34(13) 2_665 . ?
C19 C21 C22 118.16(12) 2_665 . ?
C20 C21 C22 121.19(13) . . ?
O8 C22 O7 125.35(14) . . ?
O8 C22 C21 115.27(13) . . ?
O7 C22 C21 119.37(13) . . ?
S7 C23 H23A 109.5 . . ?
S7 C23 H23B 109.5 . . ?
H23A C23 H23B 109.5 . . ?
S7 C23 H23C 109.5 . . ?
H23A C23 H23C 109.5 . . ?
H23B C23 H23C 109.5 . . ?
S8 C24 H24A 109.5 . . ?
S8 C24 H24B 109.5 . . ?
H24A C24 H24B 109.5 . . ?
S8 C24 H24C 109.5 . . ?
H24A C24 H24C 109.5 . . ?
H24B C24 H24C 109.5 . . ?
S6 Cu1 S7 129.519(16) . . ?
S6 Cu1 S8 124.225(16) . . ?
S7 Cu1 S8 92.026(14) . . ?
S6 Cu1 S5 92.770(15) . . ?
S7 Cu1 S5 109.162(16) . . ?
S8 Cu1 S5 108.115(15) . . ?
C4 O1 H1 109.5 . . ?
C1 S1 C5 102.28(8) . . ?
C3 S2 C6 98.72(8) . . ?
C13 S5 C17 99.48(7) . . ?
C13 S5 Cu1 99.80(5) . . ?
C17 S5 Cu1 102.66(6) . . ?
C14 S6 C18 101.55(8) . . ?
C14 S6 Cu1 101.20(5) . . ?
C18 S6 Cu1 104.20(6) . . ?
C19 S7 C23 101.64(7) . . ?
C19 S7 Cu1 98.27(5) . . ?
C23 S7 Cu1 108.54(6) . . ?
C20 S8 C24 103.19(8) . . ?
C20 S8 Cu1 98.72(5) . . ?
C24 S8 Cu1 115.32(6) . . ?
C13 C15 C14 120.77(13) . 2_776 ?
C13 C15 C16 120.51(13) . . ?
C14 C15 C16 118.71(13) 2_776 . ?
O6 C16 O5 126.09(14) . . ?
O6 C16 C15 121.90(14) . . ?
O5 C16 C15 111.99(12) . . ?
C16 O5 H5D 109.5 . . ?
C9 C7 C8 119.19(14) 2_655 . ?
C9 C7 S3 116.95(12) 2_655 . ?
C8 C7 S3 123.78(12) . . ?
C9 C8 C7 119.05(14) . . ?
C9 C8 S4 119.35(12) . . ?
C7 C8 S4 121.55(12) . . ?
C8 C9 C7 121.76(14) . 2_655 ?
C8 C9 C10 119.53(15) . . ?
C7 C9 C10 118.69(14) 2_655 . ?
O4 C10 O3 120.71(15) . . ?
O4 C10 C9 122.35(15) . . ?
O3 C10 C9 116.94(14) . . ?
S3 C11 H11A 109.5 . . ?
S3 C11 H11B 109.5 . . ?
H11A C11 H11B 109.5 . . ?
S3 C11 H11C 109.5 . . ?
H11A C11 H11C 109.5 . . ?
H11B C11 H11C 109.5 . . ?
S4 C12A H12A 109.5 . . ?
S4 C12A H12B 109.5 . . ?
H12A C12A H12B 109.5 . . ?
S4 C12A H12C 109.5 . . ?
H12A C12A H12C 109.5 . . ?
H12B C12A H12C 109.5 . . ?
C10 O3 H3 109.5 . . ?
C7 S3 C11 103.05(8) . . ?
C8 S4 C12A 99.80(8) . . ?

loop_
_geom_bond_atom_site_label_1
_geom_bond_atom_site_label_2
_geom_bond_distance
_geom_bond_site_symmetry_2
_geom_bond_publ_flag
C1 C2 1.401(2) . ?
C1 C3 1.405(2) 2_666 ?
C1 S1 1.7822(15) . ?
C2 C3 1.399(2) . ?
C2 C4 1.510(2) . ?
C3 C1 1.405(2) 2_666 ?
C3 S2 1.7802(15) . ?
C4 O2 1.2334(19) . ?
C4 O1 1.2800(18) . ?
C5 S1 1.8105(18) . ?
C5 H5A 0.9800 . ?
C5 H5B 0.9800 . ?
C5 H5C 0.9800 . ?
C6 S2 1.8080(18) . ?
C6 H6A 0.9800 . ?
C6 H6B 0.9800 . ?
C6 H6C 0.9800 . ?
C13 C15 1.396(2) . ?
C13 C14 1.405(2) . ?
C13 S5 1.7826(15) . ?
C14 C15 1.402(2) 2_776 ?
C14 S6 1.7920(15) . ?
C17 S5 1.8165(17) . ?
C17 H17A 0.9800 . ?
C17 H17B 0.9800 . ?
C17 H17C 0.9800 . ?
C18 S6 1.8213(17) . ?
C18 H18A 0.9800 . ?
C18 H18B 0.9800 . ?
C18 H18C 0.9800 . ?
C19 C21 1.399(2) 2_665 ?
C19 C20 1.409(2) . ?
C19 S7 1.7932(15) . ?
C20 C21 1.402(2) . ?
C20 S8 1.7828(15) . ?
C21 C19 1.399(2) 2_665 ?
C21 C22 1.530(2) . ?
C22 O8 1.2314(18) . ?
C22 O7 1.2715(18) . ?
C23 S7 1.8212(17) . ?
C23 H23A 0.9800 . ?
C23 H23B 0.9800 . ?
C23 H23C 0.9800 . ?
C24 S8 1.8131(17) . ?
C24 H24A 0.9800 . ?
C24 H24B 0.9800 . ?
C24 H24C 0.9800 . ?
Cu1 S6 2.2528(4) . ?
Cu1 S7 2.2756(4) . ?
Cu1 S8 2.3233(4) . ?
Cu1 S5 2.3345(4) . ?
O1 H1 0.8400 . ?
C15 C14 1.402(2) 2_776 ?
C15 C16 1.519(2) . ?
C16 O6 1.2061(19) . ?
C16 O5 1.3171(19) . ?
O5 H5D 0.8400 . ?
C7 C9 1.401(2) 2_655 ?
C7 C8 1.404(2) . ?
C7 S3 1.7826(16) . ?
C8 C9 1.397(2) . ?
C8 S4 1.7817(16) . ?
C9 C7 1.401(2) 2_655 ?
C9 C10 1.519(2) . ?
C10 O4 1.203(2) . ?
C10 O3 1.329(2) . ?
C11 S3 1.795(2) . ?
C11 H11A 0.9800 . ?
C11 H11B 0.9800 . ?
C11 H11C 0.9800 . ?
C12A S4 1.8192(19) . ?
C12A H12A 0.9800 . ?
C12A H12B 0.9800 . ?
C12A H12C 0.9800 . ?
O3 H3 0.8400 . ?

loop_
_geom_hbond_atom_site_label_D
_geom_hbond_atom_site_label_H
_geom_hbond_atom_site_label_A
_geom_hbond_distance_DH
_geom_hbond_distance_HA
_geom_hbond_distance_DA
_geom_hbond_angle_DHA
_geom_hbond_site_symmetry_A
O1 H1 O7 0.84 1.61 2.4359(15) 169.0 .
O5 H5D O2 0.84 1.73 2.5593(16) 167.4 2_666
O3 H3 O8 0.84 1.84 2.6085(16) 150.8 2_655

loop_
_geom_torsion_atom_site_label_1
_geom_torsion_atom_site_label_2
_geom_torsion_atom_site_label_3
_geom_torsion_atom_site_label_4
_geom_torsion
_geom_torsion_site_symmetry_1
_geom_torsion_site_symmetry_2
_geom_torsion_site_symmetry_3
_geom_torsion_site_symmetry_4
_geom_torsion_publ_flag
C3 C1 C2 C3 0.8(2) 2_666 . . . ?
S1 C1 C2 C3 179.07(12) . . . . ?
C3 C1 C2 C4 179.42(13) 2_666 . . . ?
S1 C1 C2 C4 -2.3(2) . . . . ?
C1 C2 C3 C1 -0.8(2) . . . 2_666 ?
C4 C2 C3 C1 -179.44(13) . . . 2_666 ?
C1 C2 C3 S2 177.94(12) . . . . ?
C4 C2 C3 S2 -0.67(19) . . . . ?
C3 C2 C4 O2 -93.54(18) . . . . ?
C1 C2 C4 O2 87.82(19) . . . . ?
C3 C2 C4 O1 86.07(17) . . . . ?
C1 C2 C4 O1 -92.57(17) . . . . ?
C15 C13 C14 C15 0.0(2) . . . 2_776 ?
S5 C13 C14 C15 -179.40(11) . . . 2_776 ?
C15 C13 C14 S6 -176.63(11) . . . . ?
S5 C13 C14 S6 3.96(18) . . . . ?
C21 C19 C20 C21 2.0(2) 2_665 . . . ?
S7 C19 C20 C21 -179.31(11) . . . . ?
C21 C19 C20 S8 -172.70(11) 2_665 . . . ?
S7 C19 C20 S8 5.99(18) . . . . ?
C19 C20 C21 C19 -2.0(2) . . . 2_665 ?
S8 C20 C21 C19 172.83(11) . . . 2_665 ?
C19 C20 C21 C22 171.46(13) . . . . ?
S8 C20 C21 C22 -13.71(18) . . . . ?
C19 C21 C22 O8 83.70(17) 2_665 . . . ?
C20 C21 C22 O8 -89.90(17) . . . . ?
C19 C21 C22 O7 -94.94(17) 2_665 . . . ?
C20 C21 C22 O7 91.46(17) . . . . ?
C2 C1 S1 C5 113.93(13) . . . . ?
C3 C1 S1 C5 -67.90(14) 2_666 . . . ?
C2 C3 S2 C6 -95.55(13) . . . . ?
C1 C3 S2 C6 83.20(14) 2_666 . . . ?
C15 C13 S5 C17 -85.23(13) . . . . ?
C14 C13 S5 C17 94.19(13) . . . . ?
C15 C13 S5 Cu1 170.03(11) . . . . ?
C14 C13 S5 Cu1 -10.55(13) . . . . ?
S6 Cu1 S5 C13 10.57(5) . . . . ?
S7 Cu1 S5 C13 -123.16(5) . . . . ?
S8 Cu1 S5 C13 138.03(5) . . . . ?
S6 Cu1 S5 C17 -91.56(6) . . . . ?
S7 Cu1 S5 C17 134.71(6) . . . . ?
S8 Cu1 S5 C17 35.91(6) . . . . ?
C15 C14 S6 C18 81.57(13) 2_776 . . . ?
C13 C14 S6 C18 -101.75(13) . . . . ?
C15 C14 S6 Cu1 -171.23(11) 2_776 . . . ?
C13 C14 S6 Cu1 5.45(13) . . . . ?
S7 Cu1 S6 C14 108.67(5) . . . . ?
S8 Cu1 S6 C14 -123.27(5) . . . . ?
S5 Cu1 S6 C14 -9.10(5) . . . . ?
S7 Cu1 S6 C18 -146.23(6) . . . . ?
S8 Cu1 S6 C18 -18.16(6) . . . . ?
S5 Cu1 S6 C18 96.00(6) . . . . ?
C21 C19 S7 C23 -92.27(12) 2_665 . . . ?
C20 C19 S7 C23 89.00(14) . . . . ?
C21 C19 S7 Cu1 156.76(10) 2_665 . . . ?
C20 C19 S7 Cu1 -21.97(13) . . . . ?
S6 Cu1 S7 C19 162.01(5) . . . . ?
S8 Cu1 S7 C19 22.65(5) . . . . ?
S5 Cu1 S7 C19 -87.32(5) . . . . ?
S6 Cu1 S7 C23 56.71(6) . . . . ?
S8 Cu1 S7 C23 -82.64(6) . . . . ?
S5 Cu1 S7 C23 167.38(6) . . . . ?
C21 C20 S8 C24 79.99(13) . . . . ?
C19 C20 S8 C24 -105.27(13) . . . . ?
C21 C20 S8 Cu1 -161.30(11) . . . . ?
C19 C20 S8 Cu1 13.44(12) . . . . ?
S6 Cu1 S8 C20 -163.35(5) . . . . ?
S7 Cu1 S8 C20 -20.78(5) . . . . ?
S5 Cu1 S8 C20 90.14(5) . . . . ?
S6 Cu1 S8 C24 -54.21(7) . . . . ?
S7 Cu1 S8 C24 88.37(7) . . . . ?
S5 Cu1 S8 C24 -160.71(7) . . . . ?
C14 C13 C15 C14 0.0(2) . . . 2_776 ?
S5 C13 C15 C14 179.42(11) . . . 2_776 ?
C14 C13 C15 C16 178.80(13) . . . . ?
S5 C13 C15 C16 -1.77(19) . . . . ?
C13 C15 C16 O6 -91.08(19) . . . . ?
C14 C15 C16 O6 87.75(18) 2_776 . . . ?
C13 C15 C16 O5 89.96(16) . . . . ?
C14 C15 C16 O5 -91.21(16) 2_776 . . . ?
C9 C7 C8 C9 0.4(2) 2_655 . . . ?
S3 C7 C8 C9 -176.27(12) . . . . ?
C9 C7 C8 S4 177.73(12) 2_655 . . . ?
S3 C7 C8 S4 1.1(2) . . . . ?
C7 C8 C9 C7 -0.4(3) . . . 2_655 ?
S4 C8 C9 C7 -177.80(12) . . . 2_655 ?
C7 C8 C9 C10 -178.63(14) . . . . ?
S4 C8 C9 C10 4.0(2) . . . . ?
C8 C9 C10 O4 84.5(2) . . . . ?
C7 C9 C10 O4 -93.7(2) 2_655 . . . ?
C8 C9 C10 O3 -95.82(19) . . . . ?
C7 C9 C10 O3 85.91(19) 2_655 . . . ?
C9 C7 S3 C11 114.63(15) 2_655 . . . ?
C8 C7 S3 C11 -68.63(16) . . . . ?
C9 C8 S4 C12A -81.25(14) . . . . ?
C7 C8 S4 C12A 101.42(15) . . . . ?
